data_4119483
loop_
_publ_author_name
'Sachio Horiuchi'
'Reiji Kumai'
'Yoshinori Tokura'

_publ_contact_author_email s-horiuchi@aist.go.jp
_publ_contact_author_fax +81-29-861-2586
_publ_contact_author_name 'Dr. Sachio HORIUCHI'
_publ_contact_author_phone +81-29-861-2945
_publ_section_title
;
 High-Temperature and Pressure-Induced Ferroelectricity in Hydrogen-Bonded
 Supramolecular Crystals of Anilic Acids and 2,3-Di(2-pyridinyl)pyrazine
;
_journal_name_full 'Journal of the American Chemical Society'
_journal_page_first 4492
_journal_page_last 4500
_journal_paper_doi 10.1021/ja400318v
_journal_volume 135
_journal_year 2013
_chemical_formula_moiety 'C20 H12 Cl2 N4 O4 '
_chemical_formula_sum 'C20 H12 Cl2 N4 O4'
_chemical_formula_weight 443.25
_space_group_IT_number 15
_symmetry_cell_setting monoclinic
_symmetry_Int_Tables_number 15
_symmetry_space_group_name_Hall '-C 2yc'
_symmetry_space_group_name_H-M 'C 1 2/c 1'
_audit_creation_method 'by CrystalStructure 3.8'
_cell_angle_alpha 90.0000
_cell_angle_beta 101.680(11)
_cell_angle_gamma 90.0000
_cell_formula_units_Z 4
_cell_length_a 11.459(8)
_cell_length_b 9.245(6)
_cell_length_c 18.441(10)
_cell_measurement_reflns_used 4065
_cell_measurement_temperature 410(1)
_cell_measurement_theta_max 26.5
_cell_measurement_theta_min 2.8
_cell_volume 1913(2)
_computing_cell_refinement PROCESS-AUTO
_computing_data_collection PROCESS-AUTO
_computing_data_reduction CrystalStructure
_computing_molecular_graphics 'CrystalStructure 3.8'
_computing_publication_material 'CrystalStructure 3.8'
_computing_structure_refinement CRYSTALS
_computing_structure_solution SIR2004
_diffrn_measured_fraction_theta_full 0.774
_diffrn_measured_fraction_theta_max 0.774
_diffrn_measurement_device_type 'Rigaku IPDSC'
_diffrn_measurement_method \w
_diffrn_radiation_type Synchrotron
_diffrn_radiation_wavelength 0.68760
_diffrn_reflns_av_R_equivalents 0.042
_diffrn_reflns_limit_h_max 14
_diffrn_reflns_limit_h_min -14
_diffrn_reflns_limit_k_max 12
_diffrn_reflns_limit_k_min -12
_diffrn_reflns_limit_l_max 17
_diffrn_reflns_limit_l_min -19
_diffrn_reflns_number 6255
_diffrn_reflns_theta_full 26.52
_diffrn_reflns_theta_max 26.52
_exptl_absorpt_coefficient_mu 0.340
_exptl_absorpt_correction_T_max 1.000
_exptl_absorpt_correction_T_min 0.808
_exptl_absorpt_correction_type multi-scan
_exptl_absorpt_process_details 'RAPID AUTO'
_exptl_crystal_colour black
_exptl_crystal_density_diffrn 1.539
_exptl_crystal_description block
_exptl_crystal_F_000 904.00
_exptl_crystal_size_max 0.30
_exptl_crystal_size_mid 0.15
_exptl_crystal_size_min 0.10
_refine_diff_density_max 0.18
_refine_diff_density_min -0.17
_refine_ls_extinction_coef 30(5)
_refine_ls_extinction_method 'Larson (1970) Crystallographic Computing eq. 22'
_refine_ls_goodness_of_fit_ref 1.123
_refine_ls_hydrogen_treatment refall
_refine_ls_number_parameters 161
_refine_ls_number_reflns 1451
_refine_ls_R_factor_gt 0.0314
_refine_ls_shift/su_max 0.0048
_refine_ls_structure_factor_coef F
_refine_ls_weighting_details
;
    Chebychev polynomial with 3 parameters (Carruthers & Watkin, 1979)
    2.9331    1.5122    2.3537
;
_refine_ls_weighting_scheme calc
_refine_ls_wR_factor_ref 0.0404
_reflns_number_gt 1448
_reflns_number_total 1999
_reflns_threshold_expression F^2^>2.0\s(F^2^)
_cod_data_source_file ja400318v_si_003_1.cif
_cod_data_source_block DPPZH2ca_HT
_cod_original_formula_sum 'C20 H12 Cl2 N4 O4 '
_cod_database_code 4119483

loop_
_symmetry_equiv_pos_site_id
_symmetry_equiv_pos_as_xyz
1 +X,+Y,+Z
2 -X,+Y,1/2-Z
3 -X,-Y,-Z
4 +X,-Y,1/2+Z
5 1/2+X,1/2+Y,+Z
6 1/2-X,1/2+Y,1/2-Z
7 1/2-X,1/2-Y,-Z
8 1/2+X,1/2-Y,1/2+Z

loop_
_atom_site_label
_atom_site_type_symbol
_atom_site_fract_x
_atom_site_fract_y
_atom_site_fract_z
_atom_site_U_iso_or_equiv
_atom_site_adp_type
_atom_site_occupancy
_atom_site_symmetry_multiplicity
_atom_site_calc_flag
Cl(1) Cl 0.42746(9) 0.82042(6) 0.52904(5) 0.1031(3) Uani 1.00 1 d
O(1) O 0.39724(16) 0.67002(15) 0.38346(10) 0.0708(5) Uani 1.00 1 d
O(3) O 0.54166(19) 0.60114(18) 0.63742(12) 0.0830(7) Uani 1.00 1 d
N(1) N 0.63213(16) 0.61678(16) 0.26136(12) 0.0543(5) Uani 1.00 1 d
N(2) N 0.5951(2) 0.97770(19) 0.31012(15) 0.0802(7) Uani 1.00 1 d
C(1) C 0.5505(2) 0.85335(18) 0.27797(14) 0.0573(7) Uani 1.00 1 d
C(2) C 0.6956(2) 0.4988(2) 0.2881(2) 0.0683(9) Uani 1.00 1 d
C(3) C 0.4449(2) 0.5955(2) 0.44109(15) 0.0590(7) Uani 1.00 1 d
C(4) C 0.6217(2) 0.7243(2) 0.30848(15) 0.0525(7) Uani 1.00 1 d
C(5) C 0.5206(2) 0.5603(2) 0.57380(16) 0.0611(8) Uani 1.00 1 d
C(6) C 0.5430(3) 1.0993(2) 0.28112(17) 0.0926(12) Uani 1.00 1 d
C(7) C 0.4648(2) 0.6451(2) 0.51091(15) 0.0638(8) Uani 1.00 1 d
C(8) C 0.7528(2) 0.4852(3) 0.3588(2) 0.0798(10) Uani 1.00 1 d
C(9) C 0.6783(3) 0.7168(3) 0.3808(2) 0.0795(11) Uani 1.00 1 d
C(10) C 0.7457(3) 0.5966(3) 0.4069(2) 0.0920(12) Uani 1.00 1 d
H(1) H 0.695(2) 0.427(2) 0.2470(15) 0.068(6) Uiso 1.00 1 d
H(2) H 0.800(3) 0.386(3) 0.384(2) 0.132(12) Uiso 1.00 1 d
H(3) H 0.784(3) 0.599(4) 0.461(2) 0.132(14) Uiso 1.00 1 d
H(4) H 0.670(3) 0.795(4) 0.411(2) 0.123(11) Uiso 1.00 1 d
H(5) H 0.578(2) 1.181(3) 0.306(2) 0.101(9) Uiso 1.00 1 d
H(6) H 0.611(3) 0.636(3) 0.193(2) 0.129(12) Uiso 1.00 1 d

loop_
_atom_site_aniso_label
_atom_site_aniso_U_11
_atom_site_aniso_U_22
_atom_site_aniso_U_33
_atom_site_aniso_U_12
_atom_site_aniso_U_13
_atom_site_aniso_U_23
Cl(1) 0.1734(8) 0.0592(3) 0.0644(6) 0.0405(3) -0.0050(4) -0.0071(2)
O(1) 0.1036(12) 0.0576(7) 0.0479(15) 0.0204(7) 0.0074(9) 0.0070(7)
O(3) 0.1314(15) 0.0660(9) 0.0445(17) 0.0209(8) 0.0012(11) -0.0041(8)
N(1) 0.0675(10) 0.0504(8) 0.0424(15) 0.0008(7) 0.0052(9) -0.0031(7)
N(2) 0.1162(17) 0.0524(10) 0.0746(18) -0.0146(9) 0.0257(13) -0.0193(9)
C(1) 0.0811(15) 0.0446(8) 0.050(2) -0.0057(8) 0.0216(11) -0.0054(7)
C(2) 0.0746(16) 0.0638(12) 0.064(2) 0.0095(10) 0.0094(16) -0.0024(11)
C(3) 0.0731(14) 0.0534(9) 0.050(2) 0.0059(8) 0.0118(13) 0.0009(9)
C(4) 0.0638(12) 0.0540(9) 0.038(2) -0.0061(8) 0.0070(13) -0.0078(8)
C(5) 0.0832(15) 0.0544(10) 0.045(2) 0.0058(9) 0.0113(14) -0.0022(11)
C(6) 0.156(3) 0.0446(10) 0.088(3) -0.0118(13) 0.050(2) -0.0146(10)
C(7) 0.0924(17) 0.0488(9) 0.047(2) 0.0126(9) 0.0071(14) 0.0003(9)
C(8) 0.0822(16) 0.0916(17) 0.057(3) 0.0197(13) -0.0058(18) 0.0088(13)
C(9) 0.0992(19) 0.0833(16) 0.051(3) 0.0029(13) 0.0023(18) -0.0153(13)
C(10) 0.101(2) 0.109(2) 0.055(3) 0.0140(16) -0.0097(18) 0.0001(16)

loop_
_atom_type_symbol
_atom_type_description
_atom_type_scat_dispersion_real
_atom_type_scat_dispersion_imag
_atom_type_scat_source
C C 0.0019 0.0015
;
International Tables for Crystallography
(1992, Vol. C, Tables 4.2.6.8 and 6.1.1.4)
;
H H 0.000 0.000
;
International Tables for Crystallography
(1992, Vol. C, Table 6.1.1.4)
;
N N 0.0037 0.0031
;
International Tables for Crystallography
(1992, Vol. C, Tables 4.2.6.8 and 6.1.1.4)
;
O O 0.0071 0.0057
;
International Tables for Crystallography
(1992, Vol. C, Tables 4.2.6.8 and 6.1.1.4)
;
Cl Cl 0.1257 0.1500
;
International Tables for Crystallography
(1992, Vol. C, Tables 4.2.6.8 and 6.1.1.4)
;

loop_
_geom_angle_atom_site_label_1
_geom_angle_atom_site_label_2
_geom_angle_atom_site_label_3
_geom_angle
_geom_angle_publ_flag
_geom_angle_site_symmetry_1
_geom_angle_site_symmetry_3
C(2) N(1) C(4) 118.4(2) yes . .
C(1) N(2) C(6) 116.4(2) yes . .
N(2) C(1) C(1) 120.87(17) yes . 2_655
N(2) C(1) C(4) 112.82(19) yes . .
C(1) C(1) C(4) 126.31(16) yes 2_655 .
N(1) C(2) C(8) 123.5(2) yes . .
O(1) C(3) C(5) 115.8(2) yes . 3_666
O(1) C(3) C(7) 124.64(18) yes . .
C(5) C(3) C(7) 119.5(2) yes 3_666 .
N(1) C(4) C(1) 117.6(2) yes . .
N(1) C(4) C(9) 120.6(2) yes . .
C(1) C(4) C(9) 121.8(2) yes . .
O(3) C(5) C(3) 117.3(2) yes . 3_666
O(3) C(5) C(7) 125.5(2) yes . .
C(3) C(5) C(7) 117.2(2) yes 3_666 .
N(2) C(6) C(6) 122.0(2) yes . 2_655
Cl(1) C(7) C(3) 120.40(17) yes . .
Cl(1) C(7) C(5) 116.29(19) yes . .
C(3) C(7) C(5) 123.27(19) yes . .
C(2) C(8) C(10) 118.5(2) yes . .
C(4) C(9) C(10) 120.3(3) yes . .
C(8) C(10) C(9) 118.6(3) yes . .
C(2) N(1) H(6) 117.6(16) no . .
C(4) N(1) H(6) 121.7(15) no . .
N(1) C(2) H(1) 109.9(14) no . .
C(8) C(2) H(1) 126.6(14) no . .
N(2) C(6) H(5) 111.6(18) no . .
C(6) C(6) H(5) 126.1(18) no 2_655 .
C(2) C(8) H(2) 126(2) no . .
C(10) C(8) H(2) 116(2) no . .
C(4) C(9) H(4) 117(2) no . .
C(10) C(9) H(4) 123(2) no . .
C(8) C(10) H(3) 126(2) no . .
C(9) C(10) H(3) 115(2) no . .

loop_
_geom_bond_atom_site_label_1
_geom_bond_atom_site_label_2
_geom_bond_distance
_geom_bond_publ_flag
_geom_bond_site_symmetry_2
Cl(1) C(7) 1.726(2) yes .
O(1) C(3) 1.291(2) yes .
O(3) C(5) 1.209(3) yes .
N(1) C(2) 1.348(2) yes .
N(1) C(4) 1.342(3) yes .
N(2) C(1) 1.346(2) yes .
N(2) C(6) 1.333(3) yes .
C(1) C(1) 1.387(3) yes 2_655
C(1) C(4) 1.489(2) yes .
C(2) C(8) 1.341(4) yes .
C(3) C(5) 1.532(2) yes 3_666
C(3) C(7) 1.342(3) yes .
C(4) C(9) 1.361(4) yes .
C(5) C(7) 1.438(3) yes .
C(6) C(6) 1.353(4) yes 2_655
C(8) C(10) 1.373(5) yes .
C(9) C(10) 1.383(4) yes .
N(1) H(6) 1.25(5) no .
C(2) H(1) 1.01(2) no .
C(6) H(5) 0.93(3) no .
C(8) H(2) 1.12(3) no .
C(9) H(4) 0.92(4) no .
C(10) H(3) 1.00(4) no .

loop_
_geom_contact_atom_site_label_1
_geom_contact_atom_site_label_2
_geom_contact_distance
_geom_contact_site_symmetry_2
Cl(1) N(2) 3.558(2) 3_676
Cl(1) C(6) 3.527(3) 3_676
O(1) N(1) 2.669(2) 2_655
O(1) C(1) 3.336(3) .
O(1) C(1) 3.580(3) 2_655
O(1) C(2) 3.505(3) 2_655
O(1) C(4) 3.197(3) .
O(1) C(4) 3.538(3) 2_655
O(1) C(8) 3.337(3) 5_455
O(1) C(9) 3.260(4) .
O(3) N(1) 3.066(2) 4_565
O(3) C(2) 3.413(3) 3_666
O(3) C(2) 3.115(3) 4_565
O(3) C(6) 3.385(3) 3_676
O(3) C(8) 3.481(3) 3_666
N(1) O(1) 2.669(2) 2_655
N(1) O(3) 3.066(2) 4_564
N(2) Cl(1) 3.558(2) 3_676
N(2) C(2) 3.290(4) 6_655
C(1) O(1) 3.336(3) .
C(1) O(1) 3.580(3) 2_655
C(2) O(1) 3.505(3) 2_655
C(2) O(3) 3.413(3) 3_666
C(2) O(3) 3.115(3) 4_564
C(2) N(2) 3.290(4) 6_645
C(3) C(9) 3.295(4) .
C(4) O(1) 3.197(3) .
C(4) O(1) 3.538(3) 2_655
C(5) C(10) 3.462(4) 3_666
C(6) Cl(1) 3.527(3) 3_676
C(6) O(3) 3.385(3) 3_676
C(8) O(1) 3.337(3) 5_545
C(8) O(3) 3.481(3) 3_666
C(9) O(1) 3.260(4) .
C(9) C(3) 3.295(4) .
C(10) C(5) 3.462(4) 3_666
Cl(1) H(2) 2.84(4) 5_455
Cl(1) H(3) 3.18(3) 5_455
Cl(1) H(3) 3.36(4) 7_666
Cl(1) H(5) 3.05(3) 3_676
O(1) H(1) 3.31(2) 2_655
O(1) H(2) 2.29(3) 5_455
O(1) H(4) 3.27(3) .
O(1) H(6) 1.43(5) 2_655
O(3) H(1) 2.41(2) 4_565
O(3) H(5) 2.76(3) 3_676
O(3) H(6) 2.48(3) 4_565
N(1) H(1) 3.50(2) 6_655
N(2) H(1) 2.85(2) 6_655
C(1) H(1) 3.11(2) 6_655
C(2) H(5) 3.28(2) 1_545
C(3) H(2) 3.22(3) 5_455
C(3) H(4) 3.31(4) .
C(3) H(6) 2.46(5) 2_655
C(4) H(1) 3.13(2) 6_655
C(5) H(1) 3.41(2) 4_565
C(5) H(5) 3.59(3) 3_676
C(5) H(6) 2.88(4) 4_565
C(6) H(1) 3.52(2) 6_655
C(7) H(2) 3.49(3) 5_455
C(7) H(4) 3.55(4) .
C(8) H(5) 3.47(2) 1_545
C(9) H(1) 3.58(2) 6_655
C(9) H(3) 3.33(4) 7_666
C(10) H(4) 3.46(4) 7_666
H(1) O(1) 3.31(2) 2_655
H(1) O(3) 2.41(2) 4_564
H(1) N(1) 3.50(2) 6_645
H(1) N(2) 2.85(2) 6_645
H(1) C(1) 3.11(2) 6_645
H(1) C(4) 3.13(2) 6_645
H(1) C(5) 3.41(2) 4_564
H(1) C(6) 3.52(2) 6_645
H(1) C(9) 3.58(2) 6_645
H(1) H(5) 2.96(4) 1_545
H(1) H(6) 3.52(4) 6_645
H(2) Cl(1) 2.84(4) 5_545
H(2) O(1) 2.29(3) 5_545
H(2) C(3) 3.22(3) 5_545
H(2) C(7) 3.49(3) 5_545
H(2) H(5) 3.26(4) 1_545
H(2) H(6) 3.00(5) 6_645
H(3) Cl(1) 3.18(3) 5_545
H(3) Cl(1) 3.36(4) 7_666
H(3) C(9) 3.33(4) 7_666
H(3) H(3) 3.30(6) 7_666
H(3) H(4) 2.52(6) 7_666
H(4) O(1) 3.27(3) .
H(4) C(3) 3.31(4) .
H(4) C(7) 3.55(4) .
H(4) C(10) 3.46(4) 7_666
H(4) H(3) 2.52(6) 7_666
H(4) H(4) 3.53(5) 7_666
H(5) Cl(1) 3.05(3) 3_676
H(5) O(3) 2.76(3) 3_676
H(5) C(2) 3.28(2) 1_565
H(5) C(5) 3.59(3) 3_676
H(5) C(8) 3.47(2) 1_565
H(5) H(1) 2.96(4) 1_565
H(5) H(2) 3.26(4) 1_565
H(5) H(6) 3.58(4) 6_655
H(6) O(1) 1.43(5) 2_655
H(6) O(3) 2.48(3) 4_564
H(6) C(3) 2.46(5) 2_655
H(6) C(5) 2.88(4) 4_564
H(6) H(1) 3.52(4) 6_655
H(6) H(2) 3.00(5) 6_655
H(6) H(5) 3.58(4) 6_645

loop_
_geom_torsion_atom_site_label_1
_geom_torsion_atom_site_label_2
_geom_torsion_atom_site_label_3
_geom_torsion_atom_site_label_4
_geom_torsion
_geom_torsion_site_symmetry_1
_geom_torsion_site_symmetry_3
_geom_torsion_site_symmetry_4
C(2) N(1) C(4) C(1) -179.6(2) . . .
C(2) N(1) C(4) C(9) 2.8(3) . . .
C(4) N(1) C(2) C(8) -2.6(4) . . .
C(1) N(2) C(6) C(6) -5.6(5) . . 2_655
C(6) N(2) C(1) C(4) 173.9(2) . . .
C(6) N(2) C(1) C(1) -5.4(4) . . 2_655
N(2) C(1) C(1) N(2) 11.2(4) . 2_655 2_655
N(2) C(1) C(1) C(4) -168.0(2) . 2_655 2_655
N(2) C(1) C(4) N(1) -144.3(2) . . .
N(2) C(1) C(4) C(9) 33.3(3) . . .
C(1) C(1) C(4) N(1) 35.0(3) 2_655 . .
C(1) C(1) C(4) C(9) -147.5(3) 2_655 . .
C(4) C(1) C(1) N(2) -168.0(2) . 2_655 2_655
C(4) C(1) C(1) C(4) 12.8(4) . 2_655 2_655
N(1) C(2) C(8) C(10) 0.5(4) . . .
O(1) C(3) C(5) O(3) -0.8(3) . 3_666 3_666
O(1) C(3) C(5) C(7) 178.6(2) . 3_666 3_666
O(1) C(3) C(7) Cl(1) -0.5(3) . . .
O(1) C(3) C(7) C(5) -178.5(2) . . .
C(5) C(3) C(7) Cl(1) 179.66(18) 3_666 . .
C(5) C(3) C(7) C(5) 1.7(3) 3_666 . .
C(7) C(3) C(5) O(3) 179.0(2) . 3_666 3_666
C(7) C(3) C(5) C(7) -1.6(3) . 3_666 3_666
N(1) C(4) C(9) C(10) -1.2(4) . . .
C(1) C(4) C(9) C(10) -178.6(2) . . .
O(3) C(5) C(7) Cl(1) 1.0(3) . . .
O(3) C(5) C(7) C(3) 179.0(2) . . .
C(3) C(5) C(7) Cl(1) -179.70(18) 3_666 . .
C(3) C(5) C(7) C(3) -1.6(3) 3_666 . .
N(2) C(6) C(6) N(2) 11.6(6) . 2_655 2_655
C(2) C(8) C(10) C(9) 1.2(5) . . .
C(4) C(9) C(10) C(8) -0.9(5) . . .
